data_7052002
loop_
_publ_author_name
'Cin\<ci\'c, Dominik'
'Fri\<s\<ci\'c, Tomislav'
'Jones, William'

_publ_section_title
;
 A cocrystallisation-based strategy to construct isostructural solids
;
_journal_issue 10
_journal_name_full 'New Journal of Chemistry'
_journal_page_first 1776
_journal_paper_doi 10.1039/b805816d
_journal_volume 32
_journal_year 2008
_chemical_formula_moiety 'C6 F5 I, C12 H8 N2'
_chemical_formula_sum 'C18 H8 F5 I N2'
_chemical_formula_weight 474.16
_chemical_name_common 'iodopentafluorobenzene-phenazine 1/1'
_chemical_name_systematic
;
iodopentafluorobenzene-phenazine 1/1
;
_space_group_IT_number 14
_symmetry_cell_setting monoclinic
_symmetry_space_group_name_Hall '-P 2ybc'
_symmetry_space_group_name_H-M 'P 1 21/c 1'
_atom_sites_solution_hydrogens geom
_atom_sites_solution_primary direct
_atom_sites_solution_secondary difmap
_audit_creation_method SHELXL-97
_cell_angle_alpha 90.00
_cell_angle_beta 116.0800(10)
_cell_angle_gamma 90.00
_cell_formula_units_Z 4
_cell_length_a 16.8943(3)
_cell_length_b 7.22990(10)
_cell_length_c 14.9051(2)
_cell_measurement_reflns_used 13239
_cell_measurement_temperature 180(2)
_cell_measurement_theta_max 31.51
_cell_measurement_theta_min 1.02
_cell_volume 1635.20(5)
_computing_cell_refinement 'HKL Scalepack (Otwinowski & Minor 1997)'
_computing_data_collection 'Collect (Nonius B.V. 1998)'
_computing_data_reduction
;
HKL Denzo and Scalepack (Otwinowski & Minor 1997)
;
_computing_publication_material 'SHELXL-97 (Sheldrick 1997)'
_computing_structure_refinement 'SHELXL-97 (Sheldrick 1997)'
_computing_structure_solution 'SIR-92 (Altomare et al. 1994)'
_diffrn_ambient_temperature 180(2)
_diffrn_measured_fraction_theta_full 0.997
_diffrn_measured_fraction_theta_max 0.997
_diffrn_measurement_device_type 'Nonius Kappa CCD'
_diffrn_measurement_method 'Thin slice \w and \f scans'
_diffrn_radiation_source 'fine-focus sealed tube'
_diffrn_radiation_type MoK\a
_diffrn_radiation_wavelength 0.71073
_diffrn_reflns_av_R_equivalents 0.0319
_diffrn_reflns_av_sigmaI/netI 0.0320
_diffrn_reflns_limit_h_max 24
_diffrn_reflns_limit_h_min -23
_diffrn_reflns_limit_k_max 10
_diffrn_reflns_limit_k_min -10
_diffrn_reflns_limit_l_max 19
_diffrn_reflns_limit_l_min -21
_diffrn_reflns_number 18302
_diffrn_reflns_theta_full 31.52
_diffrn_reflns_theta_max 31.52
_diffrn_reflns_theta_min 3.72
_exptl_absorpt_coefficient_mu 2.015
_exptl_absorpt_correction_T_max 0.792
_exptl_absorpt_correction_T_min 0.721
_exptl_absorpt_correction_type multi-scan
_exptl_absorpt_process_details
;
multi-scan from symmetry-related measurements
Sortav (Blessing 1995)
;
_exptl_crystal_colour yellow
_exptl_crystal_density_diffrn 1.926
_exptl_crystal_density_method 'not measured'
_exptl_crystal_description prism
_exptl_crystal_F_000 912
_exptl_crystal_size_max 0.16
_exptl_crystal_size_mid 0.14
_exptl_crystal_size_min 0.12
_refine_diff_density_max 0.431
_refine_diff_density_min -0.957
_refine_diff_density_rms 0.087
_refine_ls_extinction_method none
_refine_ls_goodness_of_fit_ref 1.078
_refine_ls_hydrogen_treatment constr
_refine_ls_matrix_type full
_refine_ls_number_parameters 235
_refine_ls_number_reflns 5436
_refine_ls_number_restraints 0
_refine_ls_restrained_S_all 1.078
_refine_ls_R_factor_all 0.0333
_refine_ls_R_factor_gt 0.0260
_refine_ls_shift/su_max 0.002
_refine_ls_shift/su_mean 0.000
_refine_ls_structure_factor_coef Fsqd
_refine_ls_weighting_details 'calc w=1/[\s^2^(Fo^2^)+(0.0132P)^2^+1.1906P] where P=(Fo^2^+2Fc^2^)/3'
_refine_ls_weighting_scheme calc
_refine_ls_wR_factor_gt 0.0554
_refine_ls_wR_factor_ref 0.0586
_reflns_number_gt 4686
_reflns_number_total 5436
_reflns_threshold_expression >2sigma(I)
_cod_data_source_file b805816d.txt
_cod_data_source_block ipb-phen
_cod_original_cell_volume 1635.20(4)
_cod_original_sg_symbol_H-M P21/c
_cod_database_code 7052002

loop_
_symmetry_equiv_pos_as_xyz
'x, y, z'
'-x, y+1/2, -z+1/2'
'-x, -y, -z'
'x, -y-1/2, z-1/2'

loop_
_atom_site_label
_atom_site_type_symbol
_atom_site_fract_x
_atom_site_fract_y
_atom_site_fract_z
_atom_site_U_iso_or_equiv
_atom_site_adp_type
_atom_site_occupancy
_atom_site_symmetry_multiplicity
_atom_site_calc_flag
_atom_site_refinement_flags
_atom_site_disorder_assembly
_atom_site_disorder_group
I1 I 0.259496(8) 0.438800(17) 0.281113(8) 0.02678(4) Uani 1 1 d . . .
F1 F 0.16587(8) 0.56400(19) 0.41948(9) 0.0352(3) Uani 1 1 d . . .
F2 F 0.22469(9) 0.5778(2) 0.61870(9) 0.0419(3) Uani 1 1 d . . .
F3 F 0.39196(9) 0.4733(2) 0.74164(8) 0.0444(3) Uani 1 1 d . . .
F4 F 0.50077(8) 0.3509(2) 0.66360(9) 0.0425(3) Uani 1 1 d . . .
F5 F 0.44353(7) 0.33690(19) 0.46451(9) 0.0346(3) Uani 1 1 d . . .
N1 N 0.20495(10) 0.4209(2) 0.06662(11) 0.0249(3) Uani 1 1 d . . .
N2 N 0.14653(11) 0.4426(2) -0.14312(12) 0.0289(3) Uani 1 1 d . . .
C1 C 0.12357(12) 0.3647(3) 0.00216(13) 0.0260(3) Uani 1 1 d . . .
C2 C 0.09455(12) 0.3768(3) -0.10385(14) 0.0286(4) Uani 1 1 d . . .
C3 C 0.00784(13) 0.3129(4) -0.16885(16) 0.0410(5) Uani 1 1 d . . .
H3 H -0.0129 0.3209 -0.2392 0.049 Uiso 1 1 calc R . .
C4 C -0.04446(14) 0.2413(4) -0.13046(18) 0.0440(5) Uani 1 1 d . . .
H4 H -0.1015 0.1974 -0.1744 0.053 Uiso 1 1 calc R . .
C5 C -0.01599(14) 0.2303(3) -0.02555(18) 0.0403(5) Uani 1 1 d . . .
H5 H -0.0543 0.1805 -0.0004 0.048 Uiso 1 1 calc R . .
C6 C 0.06570(14) 0.2903(3) 0.03922(16) 0.0339(4) Uani 1 1 d . . .
H6 H 0.0841 0.2826 0.1092 0.041 Uiso 1 1 calc R . .
C7 C 0.25814(12) 0.4837(3) 0.02730(12) 0.0225(3) Uani 1 1 d . . .
C8 C 0.22871(12) 0.4943(3) -0.07853(13) 0.0240(3) Uani 1 1 d . . .
C9 C 0.28810(14) 0.5564(3) -0.11612(14) 0.0287(4) Uani 1 1 d . . .
H9 H 0.2690 0.5649 -0.1862 0.034 Uiso 1 1 calc R . .
C10 C 0.37213(14) 0.6039(3) -0.05245(15) 0.0303(4) Uani 1 1 d . . .
H10 H 0.4115 0.6436 -0.0785 0.036 Uiso 1 1 calc R . .
C11 C 0.40160(13) 0.5946(3) 0.05263(14) 0.0293(4) Uani 1 1 d . . .
H11 H 0.4604 0.6292 0.0960 0.035 Uiso 1 1 calc R . .
C12 C 0.34672(12) 0.5367(3) 0.09196(13) 0.0268(4) Uani 1 1 d . . .
H12 H 0.3673 0.5315 0.1624 0.032 Uiso 1 1 calc R . .
C13 C 0.30283(12) 0.4487(3) 0.43595(12) 0.0225(3) Uani 1 1 d . . .
C14 C 0.24875(11) 0.5093(3) 0.47757(13) 0.0247(3) Uani 1 1 d . . .
C15 C 0.27799(13) 0.5171(3) 0.57990(14) 0.0275(4) Uani 1 1 d . . .
C16 C 0.36319(13) 0.4642(3) 0.64255(13) 0.0285(4) Uani 1 1 d . . .
C17 C 0.41807(12) 0.4036(3) 0.60279(14) 0.0284(4) Uani 1 1 d . . .
C18 C 0.38799(12) 0.3966(3) 0.50036(13) 0.0247(3) Uani 1 1 d . . .

loop_
_atom_site_aniso_label
_atom_site_aniso_U_11
_atom_site_aniso_U_22
_atom_site_aniso_U_33
_atom_site_aniso_U_23
_atom_site_aniso_U_13
_atom_site_aniso_U_12
I1 0.03108(7) 0.02840(7) 0.02136(6) 0.00097(4) 0.01198(4) -0.00046(5)
F1 0.0231(5) 0.0479(8) 0.0319(6) 0.0033(5) 0.0096(4) 0.0090(5)
F2 0.0370(7) 0.0622(10) 0.0349(6) -0.0045(6) 0.0235(5) 0.0079(6)
F3 0.0423(7) 0.0676(10) 0.0200(5) -0.0027(5) 0.0106(5) 0.0018(7)
F4 0.0244(6) 0.0593(9) 0.0337(6) 0.0020(6) 0.0034(5) 0.0092(6)
F5 0.0276(5) 0.0440(8) 0.0369(6) -0.0027(5) 0.0184(5) 0.0061(5)
N1 0.0236(7) 0.0272(8) 0.0241(7) -0.0015(6) 0.0108(6) -0.0031(6)
N2 0.0257(7) 0.0333(9) 0.0230(7) 0.0000(6) 0.0064(6) 0.0018(7)
C1 0.0232(8) 0.0254(9) 0.0292(8) -0.0023(7) 0.0113(7) -0.0001(7)
C2 0.0232(8) 0.0306(10) 0.0264(8) -0.0017(7) 0.0058(6) 0.0010(7)
C3 0.0254(9) 0.0517(14) 0.0347(10) -0.0048(10) 0.0030(8) -0.0044(10)
C4 0.0227(9) 0.0483(14) 0.0509(13) -0.0061(10) 0.0070(8) -0.0066(9)
C5 0.0285(9) 0.0397(13) 0.0557(13) -0.0015(10) 0.0212(9) -0.0061(9)
C6 0.0312(9) 0.0353(11) 0.0386(10) -0.0019(8) 0.0183(8) -0.0048(9)
C7 0.0243(8) 0.0217(8) 0.0212(7) -0.0014(6) 0.0097(6) -0.0002(7)
C8 0.0259(8) 0.0233(8) 0.0225(8) 0.0008(6) 0.0105(6) 0.0023(7)
C9 0.0351(9) 0.0297(9) 0.0240(8) 0.0017(7) 0.0155(7) 0.0012(8)
C10 0.0333(9) 0.0286(10) 0.0352(9) 0.0010(7) 0.0207(8) -0.0018(8)
C11 0.0243(8) 0.0299(10) 0.0322(9) -0.0010(7) 0.0110(7) -0.0042(7)
C12 0.0252(8) 0.0302(10) 0.0224(8) -0.0011(6) 0.0083(6) -0.0038(7)
C13 0.0238(8) 0.0240(8) 0.0200(7) 0.0008(6) 0.0099(6) -0.0010(7)
C14 0.0206(7) 0.0281(9) 0.0251(8) 0.0013(7) 0.0099(6) 0.0023(7)
C15 0.0285(9) 0.0317(10) 0.0271(8) -0.0015(7) 0.0167(7) 0.0006(8)
C16 0.0294(9) 0.0348(11) 0.0194(7) -0.0016(7) 0.0089(6) -0.0026(8)
C17 0.0214(8) 0.0330(10) 0.0263(8) 0.0004(7) 0.0062(6) 0.0030(7)
C18 0.0232(8) 0.0263(9) 0.0276(8) -0.0002(6) 0.0138(6) 0.0015(7)

loop_
_atom_type_symbol
_atom_type_description
_atom_type_scat_dispersion_real
_atom_type_scat_dispersion_imag
_atom_type_scat_source
C C 0.0033 0.0016 'International Tables Vol C Tables 4.2.6.8 and 6.1.1.4'
H H 0.0000 0.0000 'International Tables Vol C Tables 4.2.6.8 and 6.1.1.4'
N N 0.0061 0.0033 'International Tables Vol C Tables 4.2.6.8 and 6.1.1.4'
F F 0.0171 0.0103 'International Tables Vol C Tables 4.2.6.8 and 6.1.1.4'
I I -0.4742 1.8119 'International Tables Vol C Tables 4.2.6.8 and 6.1.1.4'

loop_
_geom_angle_atom_site_label_1
_geom_angle_atom_site_label_2
_geom_angle_atom_site_label_3
_geom_angle
_geom_angle_site_symmetry_1
_geom_angle_site_symmetry_3
_geom_angle_publ_flag
C1 N1 C7 117.21(15) . . ?
C2 N2 C8 116.98(16) . . ?
N1 C1 C6 119.78(17) . . ?
N1 C1 C2 120.92(17) . . ?
C6 C1 C2 119.29(17) . . ?
N2 C2 C3 119.43(18) . . ?
N2 C2 C1 122.02(17) . . ?
C3 C2 C1 118.54(19) . . ?
C4 C3 C2 120.2(2) . . ?
C3 C4 C5 121.33(19) . . ?
C6 C5 C4 120.6(2) . . ?
C5 C6 C1 120.0(2) . . ?
N1 C7 C12 119.79(15) . . ?
N1 C7 C8 121.42(16) . . ?
C12 C7 C8 118.77(16) . . ?
N2 C8 C9 119.36(16) . . ?
N2 C8 C7 121.42(17) . . ?
C9 C8 C7 119.21(16) . . ?
C10 C9 C8 120.42(17) . . ?
C9 C10 C11 120.65(18) . . ?
C12 C11 C10 120.91(17) . . ?
C11 C12 C7 120.04(16) . . ?
C14 C13 C18 117.73(15) . . ?
C14 C13 I1 121.73(13) . . ?
C18 C13 I1 120.53(13) . . ?
F1 C14 C13 120.80(15) . . ?
F1 C14 C15 117.73(16) . . ?
C13 C14 C15 121.47(16) . . ?
F2 C15 C16 119.81(16) . . ?
F2 C15 C14 120.49(17) . . ?
C16 C15 C14 119.69(17) . . ?
F3 C16 C17 120.36(17) . . ?
F3 C16 C15 119.83(18) . . ?
C17 C16 C15 119.81(16) . . ?
F4 C17 C16 119.90(17) . . ?
F4 C17 C18 120.20(17) . . ?
C16 C17 C18 119.90(17) . . ?
F5 C18 C17 118.09(16) . . ?
F5 C18 C13 120.50(16) . . ?
C17 C18 C13 121.40(17) . . ?

loop_
_geom_bond_atom_site_label_1
_geom_bond_atom_site_label_2
_geom_bond_distance
_geom_bond_site_symmetry_2
_geom_bond_publ_flag
I1 C13 2.0933(16) . ?
F1 C14 1.342(2) . ?
F2 C15 1.340(2) . ?
F3 C16 1.338(2) . ?
F4 C17 1.344(2) . ?
F5 C18 1.339(2) . ?
N1 C1 1.348(2) . ?
N1 C7 1.349(2) . ?
N2 C2 1.339(3) . ?
N2 C8 1.349(2) . ?
C1 C6 1.423(3) . ?
C1 C2 1.436(3) . ?
C2 C3 1.432(3) . ?
C3 C4 1.349(3) . ?
C4 C5 1.422(3) . ?
C5 C6 1.362(3) . ?
C7 C12 1.431(2) . ?
C7 C8 1.432(2) . ?
C8 C9 1.420(3) . ?
C9 C10 1.360(3) . ?
C10 C11 1.421(3) . ?
C11 C12 1.363(3) . ?
C13 C14 1.382(2) . ?
C13 C18 1.385(2) . ?
C14 C15 1.382(3) . ?
C15 C16 1.381(3) . ?
C16 C17 1.373(3) . ?
C17 C18 1.382(3) . ?

loop_
_cod_related_entry_id
_cod_related_entry_database
_cod_related_entry_code
1 ChemSpider 30652923
